data_2221429
loop_
_publ_author_name
'Badahdaha, Khadija O.'
'Asiri, Abdullah Mohamed'
'Ng, Seik Weng'

_publ_section_title
;
 2-(1,3-Benzothiazol-2-yliminomethyl)-2-naphthol
;
_journal_coeditor_code LH2783
_journal_issue 4
_journal_name_full 'Acta Crystallographica Section E'
_journal_page_first o759
_journal_paper_doi 10.1107/S1600536809008514
_journal_volume 65
_journal_year 2009
_chemical_formula_iupac 'C18 H12 N2 O S'
_chemical_formula_moiety 'C18 H12 N2 O S'
_chemical_formula_sum 'C18 H12 N2 O S'
_chemical_formula_weight 304.36
_chemical_name_systematic
;
2-(1,3-Benzothiazol-2-yliminomethyl)-2-naphthol
;
_space_group_IT_number 14
_symmetry_cell_setting monoclinic
_symmetry_space_group_name_Hall '-P 2yn'
_symmetry_space_group_name_H-M 'P 1 21/n 1'
_atom_sites_solution_hydrogens geom
_atom_sites_solution_primary direct
_atom_sites_solution_secondary difmap
_audit_creation_method SHELXL-97
_cell_angle_alpha 90.00
_cell_angle_beta 101.323(2)
_cell_angle_gamma 90.00
_cell_formula_units_Z 4
_cell_length_a 9.6398(2)
_cell_length_b 14.9687(4)
_cell_length_c 9.6646(2)
_cell_measurement_reflns_used 2677
_cell_measurement_temperature 123(2)
_cell_measurement_theta_max 28.1
_cell_measurement_theta_min 2.5
_cell_volume 1367.41(6)
_computing_cell_refinement 'SAINT (Bruker, 2008)'
_computing_data_collection 'APEX2 (Bruker, 2008)'
_computing_data_reduction 'SAINT (Bruker, 2008)'
_computing_molecular_graphics 'X-SEED (Barbour, 2001)'
_computing_publication_material 'publCIF (Westrip, 2009)'
_computing_structure_refinement 'SHELXL97 (Sheldrick, 2008)'
_computing_structure_solution 'SHELXS97 (Sheldrick, 2008)'
_diffrn_ambient_temperature 123(2)
_diffrn_measured_fraction_theta_full 1.000
_diffrn_measured_fraction_theta_max 1.000
_diffrn_measurement_device_type 'Bruker SMART APEX'
_diffrn_measurement_method \w
_diffrn_radiation_monochromator graphite
_diffrn_radiation_source 'fine-focus sealed tube'
_diffrn_radiation_type MoK\a
_diffrn_radiation_wavelength 0.71073
_diffrn_reflns_av_R_equivalents 0.0514
_diffrn_reflns_av_sigmaI/netI 0.0477
_diffrn_reflns_limit_h_max 12
_diffrn_reflns_limit_h_min -12
_diffrn_reflns_limit_k_max 19
_diffrn_reflns_limit_k_min -19
_diffrn_reflns_limit_l_max 12
_diffrn_reflns_limit_l_min -12
_diffrn_reflns_number 12442
_diffrn_reflns_theta_full 27.50
_diffrn_reflns_theta_max 27.50
_diffrn_reflns_theta_min 2.54
_diffrn_standards_decay_% 0
_diffrn_standards_interval_count 0
_diffrn_standards_interval_time 0
_diffrn_standards_number 0
_exptl_absorpt_coefficient_mu 0.240
_exptl_absorpt_correction_T_max 0.9881
_exptl_absorpt_correction_T_min 0.9425
_exptl_absorpt_correction_type multi-scan
_exptl_absorpt_process_details '(SADABS; Sheldrick, 1996)'
_exptl_crystal_colour Orange
_exptl_crystal_density_diffrn 1.481
_exptl_crystal_density_method 'not measured'
_exptl_crystal_description 'Irregular block'
_exptl_crystal_F_000 632
_exptl_crystal_size_max 0.25
_exptl_crystal_size_mid 0.20
_exptl_crystal_size_min 0.05
_refine_diff_density_max 0.526
_refine_diff_density_min -0.227
_refine_ls_extinction_method none
_refine_ls_goodness_of_fit_ref 1.021
_refine_ls_hydrogen_treatment mixed
_refine_ls_matrix_type full
_refine_ls_number_parameters 203
_refine_ls_number_reflns 3139
_refine_ls_number_restraints 1
_refine_ls_restrained_S_all 1.021
_refine_ls_R_factor_all 0.0618
_refine_ls_R_factor_gt 0.0431
_refine_ls_shift/su_max 0.001
_refine_ls_shift/su_mean 0.001
_refine_ls_structure_factor_coef Fsqd
_refine_ls_weighting_details 'calc w=1/[\s^2^(Fo^2^)+(0.0612P)^2^+0.543P] where P=(Fo^2^+2Fc^2^)/3'
_refine_ls_weighting_scheme calc
_refine_ls_wR_factor_gt 0.1062
_refine_ls_wR_factor_ref 0.1215
_reflns_number_gt 2396
_reflns_number_total 3139
_reflns_threshold_expression I>2\(I)
_cod_data_source_file lh2783.cif
_cod_data_source_block I
_cod_depositor_comments
;
The following automatic conversions were performed:
'_symmetry_cell_setting' value 'Monoclinic' changed to 'monoclinic'
according to '/home/saulius/struct/CIF-dictionaries/cif_core.dic'
dictionary named 'cif_core.dic' version 2.4.1 from
2010-06-29.

'_exptl_absorpt_correction_type' value 'Multi-scan' changed
to 'multi-scan' according to
'/home/saulius/struct/CIF-dictionaries/cif_core.dic' dictionary named
'cif_core.dic' version 2.4.1 from 2010-06-29.

Automatic conversion script
Id: cif_fix_enum 1527 2010-12-29 10:47:43Z saulius 

The following automatic conversions were performed:

'_symmetry_cell_setting' value 'Monoclinic' changed to 'monoclinic'
according to /home/saulius/struct/CIF-dictionaries/cif_core.dic
dictionary named 'cif_core.dic' version 2.4.1 from
2010-06-29.

'_exptl_absorpt_correction_type' value 'Multi-scan'
changed to 'multi-scan' according to
/home/saulius/struct/CIF-dictionaries/cif_core.dic dictionary named
'cif_core.dic' version 2.4.1 from 2010-06-29.

Automatic conversion script
Id: cif_fix_values 1715 2011-07-08 13:25:40Z adriana 
;
_cod_original_cell_volume 1367.41(5)
_cod_original_sg_symbol_H-M 'P 21/n'
_cod_database_code 2221429
_cod_database_fobs_code 2221429

loop_
_symmetry_equiv_pos_as_xyz
'x, y, z'
'-x+1/2, y+1/2, -z+1/2'
'-x, -y, -z'
'x-1/2, -y-1/2, z-1/2'

loop_
_atom_site_type_symbol
_atom_site_label
_atom_site_fract_x
_atom_site_fract_y
_atom_site_fract_z
_atom_site_U_iso_or_equiv
_atom_site_adp_type
_atom_site_calc_flag
_atom_site_refinement_flags
_atom_site_occupancy
_atom_site_disorder_assembly
_atom_site_disorder_group
S S1 0.62414(5) 0.57067(3) 0.89471(5) 0.02326(15) Uani d . 1 . .
O O1 0.28598(15) 0.35583(9) 0.77536(15) 0.0261(3) Uani d D 1 . .
H H1 0.348(2) 0.3964(14) 0.782(3) 0.057(9) Uiso d D 1 . .
N N1 0.41330(16) 0.49518(10) 0.70645(17) 0.0214(4) Uani d . 1 . .
N N2 0.53279(16) 0.62326(11) 0.63631(17) 0.0218(3) Uani d . 1 . .
C C1 0.19789(19) 0.36352(12) 0.6498(2) 0.0207(4) Uani d . 1 . .
C C2 0.0903(2) 0.29840(13) 0.6173(2) 0.0236(4) Uani d . 1 . .
H H2 0.0831 0.2524 0.6833 0.028 Uiso calc R 1 . .
C C3 -0.0028(2) 0.30118(13) 0.4924(2) 0.0227(4) Uani d . 1 . .
H H3 -0.0733 0.2562 0.4715 0.027 Uiso calc R 1 . .
C C4 0.00270(19) 0.37013(12) 0.3918(2) 0.0205(4) Uani d . 1 . .
C C5 -0.0966(2) 0.37268(13) 0.2635(2) 0.0242(4) Uani d . 1 . .
H H5 -0.1667 0.3274 0.2434 0.029 Uiso calc R 1 . .
C C6 -0.0935(2) 0.43936(14) 0.1678(2) 0.0257(4) Uani d . 1 . .
H H6 -0.1613 0.4407 0.0819 0.031 Uiso calc R 1 . .
C C7 0.0109(2) 0.50600(13) 0.1975(2) 0.0246(4) Uani d . 1 . .
H H7 0.0131 0.5526 0.1312 0.030 Uiso calc R 1 . .
C C8 0.1093(2) 0.50481(13) 0.3206(2) 0.0219(4) Uani d . 1 . .
H H8 0.1790 0.5504 0.3380 0.026 Uiso calc R 1 . .
C C9 0.10912(19) 0.43680(12) 0.42252(19) 0.0189(4) Uani d . 1 . .
C C10 0.20982(19) 0.43225(12) 0.5546(2) 0.0190(4) Uani d . 1 . .
C C11 0.3197(2) 0.49736(13) 0.5896(2) 0.0210(4) Uani d . 1 . .
H H11 0.3245 0.5443 0.5245 0.025 Uiso calc R 1 . .
C C12 0.51359(19) 0.56351(12) 0.7280(2) 0.0205(4) Uani d . 1 . .
C C13 0.64047(19) 0.68133(12) 0.6951(2) 0.0199(4) Uani d . 1 . .
C C14 0.6849(2) 0.75430(13) 0.6250(2) 0.0230(4) Uani d . 1 . .
H H14 0.6414 0.7675 0.5303 0.028 Uiso calc R 1 . .
C C15 0.7934(2) 0.80674(13) 0.6964(2) 0.0251(4) Uani d . 1 . .
H H15 0.8252 0.8562 0.6495 0.030 Uiso calc R 1 . .
C C16 0.8576(2) 0.78866(13) 0.8360(2) 0.0256(4) Uani d . 1 . .
H H16 0.9320 0.8260 0.8826 0.031 Uiso calc R 1 . .
C C17 0.8139(2) 0.71684(13) 0.9077(2) 0.0245(4) Uani d . 1 . .
H H17 0.8570 0.7046 1.0029 0.029 Uiso calc R 1 . .
C C18 0.7052(2) 0.66319(13) 0.8359(2) 0.0214(4) Uani d . 1 . .

loop_
_atom_site_aniso_label
_atom_site_aniso_U_11
_atom_site_aniso_U_22
_atom_site_aniso_U_33
_atom_site_aniso_U_12
_atom_site_aniso_U_13
_atom_site_aniso_U_23
S1 0.0230(3) 0.0244(3) 0.0214(3) -0.00141(19) 0.00199(18) 0.00103(19)
O1 0.0272(7) 0.0245(8) 0.0252(7) -0.0027(6) 0.0017(6) 0.0047(6)
N1 0.0198(8) 0.0208(8) 0.0237(8) -0.0009(6) 0.0049(6) -0.0016(7)
N2 0.0210(8) 0.0221(8) 0.0220(8) -0.0008(6) 0.0034(6) -0.0001(7)
C1 0.0204(9) 0.0202(9) 0.0224(10) 0.0019(7) 0.0065(7) -0.0006(7)
C2 0.0261(10) 0.0194(9) 0.0276(10) -0.0001(8) 0.0112(8) 0.0027(8)
C3 0.0211(9) 0.0188(9) 0.0301(11) -0.0030(7) 0.0098(8) -0.0036(8)
C4 0.0197(9) 0.0193(9) 0.0241(10) 0.0010(7) 0.0081(7) -0.0031(8)
C5 0.0198(9) 0.0231(10) 0.0295(11) -0.0015(8) 0.0045(8) -0.0066(8)
C6 0.0240(10) 0.0278(11) 0.0235(10) 0.0055(8) 0.0006(8) -0.0047(8)
C7 0.0280(10) 0.0238(10) 0.0230(10) 0.0048(8) 0.0074(8) 0.0007(8)
C8 0.0227(9) 0.0194(9) 0.0249(10) -0.0009(7) 0.0078(8) -0.0013(8)
C9 0.0185(9) 0.0178(9) 0.0216(9) 0.0025(7) 0.0067(7) -0.0019(7)
C10 0.0183(9) 0.0176(9) 0.0223(9) 0.0018(7) 0.0072(7) -0.0015(7)
C11 0.0218(9) 0.0192(9) 0.0236(10) 0.0007(7) 0.0082(7) 0.0005(8)
C12 0.0191(9) 0.0213(9) 0.0210(9) 0.0024(7) 0.0035(7) -0.0024(7)
C13 0.0181(9) 0.0186(9) 0.0236(10) 0.0031(7) 0.0053(7) -0.0030(7)
C14 0.0229(9) 0.0213(10) 0.0247(10) 0.0020(8) 0.0050(8) -0.0003(8)
C15 0.0256(10) 0.0201(10) 0.0311(11) 0.0003(8) 0.0093(8) -0.0006(8)
C16 0.0214(9) 0.0235(10) 0.0319(11) -0.0011(8) 0.0057(8) -0.0065(8)
C17 0.0223(10) 0.0280(11) 0.0229(10) 0.0028(8) 0.0037(8) -0.0041(8)
C18 0.0204(9) 0.0220(9) 0.0227(10) 0.0028(8) 0.0067(7) -0.0026(8)

loop_
_atom_type_symbol
_atom_type_description
_atom_type_scat_dispersion_real
_atom_type_scat_dispersion_imag
_atom_type_scat_source
C C 0.0033 0.0016 'International Tables Vol C Tables 4.2.6.8 and 6.1.1.4'
H H 0.0000 0.0000 'International Tables Vol C Tables 4.2.6.8 and 6.1.1.4'
N N 0.0061 0.0033 'International Tables Vol C Tables 4.2.6.8 and 6.1.1.4'
O O 0.0106 0.0060 'International Tables Vol C Tables 4.2.6.8 and 6.1.1.4'
S S 0.1246 0.1234 'International Tables Vol C Tables 4.2.6.8 and 6.1.1.4'

loop_
_geom_angle_atom_site_label_1
_geom_angle_atom_site_label_2
_geom_angle_atom_site_label_3
_geom_angle_site_symmetry_1
_geom_angle_site_symmetry_3
_geom_angle
_geom_angle_publ_flag
C18 S1 C12 . . 88.83(9) ?
C1 O1 H1 . . 109(2) ?
C11 N1 C12 . . 116.99(16) ?
C12 N2 C13 . . 110.36(16) ?
O1 C1 C10 . . 122.56(17) ?
O1 C1 C2 . . 116.63(17) ?
C10 C1 C2 . . 120.82(18) ?
C3 C2 C1 . . 120.34(18) ?
C3 C2 H2 . . 119.8 ?
C1 C2 H2 . . 119.8 ?
C2 C3 C4 . . 121.51(18) ?
C2 C3 H3 . . 119.2 ?
C4 C3 H3 . . 119.2 ?
C5 C4 C9 . . 120.17(18) ?
C5 C4 C3 . . 120.62(17) ?
C9 C4 C3 . . 119.21(18) ?
C6 C5 C4 . . 120.93(18) ?
C6 C5 H5 . . 119.5 ?
C4 C5 H5 . . 119.5 ?
C5 C6 C7 . . 119.37(19) ?
C5 C6 H6 . . 120.3 ?
C7 C6 H6 . . 120.3 ?
C8 C7 C6 . . 120.97(19) ?
C8 C7 H7 . . 119.5 ?
C6 C7 H7 . . 119.5 ?
C7 C8 C9 . . 121.24(18) ?
C7 C8 H8 . . 119.4 ?
C9 C8 H8 . . 119.4 ?
C8 C9 C4 . . 117.32(17) ?
C8 C9 C10 . . 123.76(17) ?
C4 C9 C10 . . 118.92(17) ?
C1 C10 C11 . . 119.86(17) ?
C1 C10 C9 . . 119.17(17) ?
C11 C10 C9 . . 120.96(17) ?
N1 C11 C10 . . 122.94(18) ?
N1 C11 H11 . . 118.5 ?
C10 C11 H11 . . 118.5 ?
N2 C12 N1 . . 126.25(17) ?
N2 C12 S1 . . 116.32(14) ?
N1 C12 S1 . . 117.44(14) ?
N2 C13 C14 . . 124.58(17) ?
N2 C13 C18 . . 115.42(17) ?
C14 C13 C18 . . 120.00(17) ?
C15 C14 C13 . . 118.50(18) ?
C15 C14 H14 . . 120.8 ?
C13 C14 H14 . . 120.7 ?
C14 C15 C16 . . 121.43(19) ?
C14 C15 H15 . . 119.3 ?
C16 C15 H15 . . 119.3 ?
C17 C16 C15 . . 120.81(19) ?
C17 C16 H16 . . 119.6 ?
C15 C16 H16 . . 119.6 ?
C16 C17 C18 . . 118.07(19) ?
C16 C17 H17 . . 121.0 ?
C18 C17 H17 . . 121.0 ?
C17 C18 C13 . . 121.18(18) ?
C17 C18 S1 . . 129.72(16) ?
C13 C18 S1 . . 109.07(14) ?

loop_
_geom_bond_atom_site_label_1
_geom_bond_atom_site_label_2
_geom_bond_site_symmetry_2
_geom_bond_distance
_geom_bond_publ_flag
S1 C18 . 1.740(2) ?
S1 C12 . 1.7519(19) ?
O1 C1 . 1.343(2) ?
O1 H1 . 0.843(10) ?
N1 C11 . 1.300(2) ?
N1 C12 . 1.395(2) ?
N2 C12 . 1.298(2) ?
N2 C13 . 1.387(2) ?
C1 C10 . 1.400(3) ?
C1 C2 . 1.413(3) ?
C2 C3 . 1.356(3) ?
C2 H2 . 0.9500 ?
C3 C4 . 1.426(3) ?
C3 H3 . 0.9500 ?
C4 C5 . 1.410(3) ?
C4 C9 . 1.420(3) ?
C5 C6 . 1.365(3) ?
C5 H5 . 0.9500 ?
C6 C7 . 1.406(3) ?
C6 H6 . 0.9500 ?
C7 C8 . 1.368(3) ?
C7 H7 . 0.9500 ?
C8 C9 . 1.417(3) ?
C8 H8 . 0.9500 ?
C9 C10 . 1.445(3) ?
C10 C11 . 1.430(3) ?
C11 H11 . 0.9500 ?
C13 C14 . 1.396(3) ?
C13 C18 . 1.408(3) ?
C14 C15 . 1.380(3) ?
C14 H14 . 0.9500 ?
C15 C16 . 1.397(3) ?
C15 H15 . 0.9500 ?
C16 C17 . 1.388(3) ?
C16 H16 . 0.9500 ?
C17 C18 . 1.392(3) ?
C17 H17 . 0.9500 ?

loop_
_geom_hbond_atom_site_label_D
_geom_hbond_atom_site_label_H
_geom_hbond_atom_site_label_A
_geom_hbond_site_symmetry_A
_geom_hbond_distance_DH
_geom_hbond_distance_HA
_geom_hbond_distance_DA
_geom_hbond_angle_DHA
_geom_hbond_publ_flag
O1 H1 N1 . 0.840(10) 1.82(2) 2.573(2) 148(3) yes

loop_
_geom_torsion_atom_site_label_1
_geom_torsion_atom_site_label_2
_geom_torsion_atom_site_label_3
_geom_torsion_atom_site_label_4
_geom_torsion_site_symmetry_1
_geom_torsion_site_symmetry_2
_geom_torsion_site_symmetry_3
_geom_torsion_site_symmetry_4
_geom_torsion
_geom_torsion_publ_flag
O1 C1 C2 C3 . . . . -179.77(17) ?
C10 C1 C2 C3 . . . . 0.5(3) ?
C1 C2 C3 C4 . . . . -1.3(3) ?
C2 C3 C4 C5 . . . . -178.90(18) ?
C2 C3 C4 C9 . . . . 0.7(3) ?
C9 C4 C5 C6 . . . . -0.8(3) ?
C3 C4 C5 C6 . . . . 178.85(18) ?
C4 C5 C6 C7 . . . . 0.4(3) ?
C5 C6 C7 C8 . . . . 0.2(3) ?
C6 C7 C8 C9 . . . . -0.3(3) ?
C7 C8 C9 C4 . . . . -0.1(3) ?
C7 C8 C9 C10 . . . . -179.70(17) ?
C5 C4 C9 C8 . . . . 0.6(3) ?
C3 C4 C9 C8 . . . . -179.03(16) ?
C5 C4 C9 C10 . . . . -179.76(16) ?
C3 C4 C9 C10 . . . . 0.6(3) ?
O1 C1 C10 C11 . . . . 0.4(3) ?
C2 C1 C10 C11 . . . . -179.91(17) ?
O1 C1 C10 C9 . . . . -178.88(16) ?
C2 C1 C10 C9 . . . . 0.9(3) ?
C8 C9 C10 C1 . . . . 178.24(17) ?
C4 C9 C10 C1 . . . . -1.4(3) ?
C8 C9 C10 C11 . . . . -1.0(3) ?
C4 C9 C10 C11 . . . . 179.39(17) ?
C12 N1 C11 C10 . . . . -179.24(16) ?
C1 C10 C11 N1 . . . . 1.6(3) ?
C9 C10 C11 N1 . . . . -179.23(17) ?
C13 N2 C12 N1 . . . . 179.17(17) ?
C13 N2 C12 S1 . . . . -0.3(2) ?
C11 N1 C12 N2 . . . . -8.4(3) ?
C11 N1 C12 S1 . . . . 171.09(14) ?
C18 S1 C12 N2 . . . . -0.17(15) ?
C18 S1 C12 N1 . . . . -179.72(15) ?
C12 N2 C13 C14 . . . . -178.50(17) ?
C12 N2 C13 C18 . . . . 0.8(2) ?
N2 C13 C14 C15 . . . . 179.92(17) ?
C18 C13 C14 C15 . . . . 0.6(3) ?
C13 C14 C15 C16 . . . . -0.6(3) ?
C14 C15 C16 C17 . . . . 0.1(3) ?
C15 C16 C17 C18 . . . . 0.4(3) ?
C16 C17 C18 C13 . . . . -0.4(3) ?
C16 C17 C18 S1 . . . . -178.59(15) ?
N2 C13 C18 C17 . . . . -179.46(17) ?
C14 C13 C18 C17 . . . . -0.1(3) ?
N2 C13 C18 S1 . . . . -0.9(2) ?
C14 C13 C18 S1 . . . . 178.42(14) ?
C12 S1 C18 C17 . . . . 178.94(19) ?
C12 S1 C18 C13 . . . . 0.60(14) ?

loop_
_cod_related_entry_id
_cod_related_entry_database
_cod_related_entry_code
1 ChemSpider 23599942
